data_7043690
loop_
_publ_author_name
'Alberto, Roger'
'Meola, Giuseppe'
'Braband, Henrik'
'Jordi, Sara'
'Fox, Thomas'
'Blacque, Oliver'
'Spingler, Bernhard'

_publ_section_title
;
 Structure and Reactivities of Rhenium and Technetium bis-Arene Sandwich
 Complexes [M(\h6-arene)2]+
;
_journal_name_full 'Dalton Trans.'
_journal_paper_doi 10.1039/C7DT02072D
_journal_year 2017
_chemical_formula_moiety 'C17 H21 Br Tc, Cl'
_chemical_formula_sum 'C17 H21 Br Cl Tc'
_chemical_formula_weight 438.70
_chemical_name_common '[Tc(Me5Ph)(PhBr)]Cl'
_chemical_name_systematic
; 
 ? 
;
_space_group_IT_number 2
_symmetry_cell_setting triclinic
_symmetry_space_group_name_Hall '-P 1'
_symmetry_space_group_name_H-M 'P -1'
_atom_sites_solution_hydrogens geom
_atom_sites_solution_primary direct
_atom_sites_solution_secondary difmap
_audit_creation_method SHELXL-97
_audit_update_record
;
2017-06-06 deposited with the CCDC.
2017-07-18 downloaded from the CCDC.
;
_cell_angle_alpha 87.599(5)
_cell_angle_beta 86.191(5)
_cell_angle_gamma 85.980(4)
_cell_formula_units_Z 2
_cell_length_a 7.0418(4)
_cell_length_b 9.2033(5)
_cell_length_c 12.4028(7)
_cell_measurement_reflns_used 3675
_cell_measurement_temperature 183(2)
_cell_measurement_theta_max 29.8600
_cell_measurement_theta_min 2.8260
_cell_volume 799.49(8)
_computing_cell_refinement 'CrysAlisPro 1.171.39.16a (Rigaku OD, 2015)'
_computing_data_collection 'CrysAlisPro 1.171.39.16a (Rigaku OD, 2015)'
_computing_data_reduction 'CrysAlisPro 1.171.39.16a (Rigaku OD, 2015)'
_computing_molecular_graphics 'ORTEP-3 (Farrugia, 1997)'
_computing_publication_material 'SHELXL-97 (Sheldrick, 1997)'
_computing_structure_refinement 'SHELXL-97 (Sheldrick, 1997)'
_computing_structure_solution 'SIR-97 (Altomare, 1999)'
_diffrn_ambient_temperature 183(2)
_diffrn_detector_area_resol_mean 200000
_diffrn_measured_fraction_theta_full 0.985
_diffrn_measured_fraction_theta_max 0.985
_diffrn_measurement_device_type 'XtaLAB Synergy, Dualflex, Pilatus 200K'
_diffrn_measurement_method '\w scans'
_diffrn_radiation_monochromator graphite
_diffrn_radiation_source 'fine-focus sealed tube'
_diffrn_radiation_type MoK\a
_diffrn_radiation_wavelength 0.71073
_diffrn_reflns_av_R_equivalents 0.0411
_diffrn_reflns_av_sigmaI/netI 0.0557
_diffrn_reflns_limit_h_max 9
_diffrn_reflns_limit_h_min -9
_diffrn_reflns_limit_k_max 12
_diffrn_reflns_limit_k_min -12
_diffrn_reflns_limit_l_max 16
_diffrn_reflns_limit_l_min -16
_diffrn_reflns_number 8837
_diffrn_reflns_theta_full 28.28
_diffrn_reflns_theta_max 28.28
_diffrn_reflns_theta_min 2.22
_exptl_absorpt_coefficient_mu 3.554
_exptl_absorpt_correction_T_max 0.9859
_exptl_absorpt_correction_T_min 0.4953
_exptl_absorpt_correction_type multi-scan
_exptl_absorpt_process_details
;
CrysAlisPro 1.171.39.16a (Rigaku Oxford Diffraction, 2015)
Empirical absorption correction using spherical harmonics,
 implemented in SCALE3 ABSPACK scaling algorithm.
;
_exptl_crystal_colour yellow
_exptl_crystal_density_diffrn 1.822
_exptl_crystal_density_method 'not measured'
_exptl_crystal_description plate
_exptl_crystal_F_000 436
_exptl_crystal_size_max 0.23
_exptl_crystal_size_mid 0.19
_exptl_crystal_size_min 0.01
_refine_diff_density_max 1.495
_refine_diff_density_min -0.847
_refine_diff_density_rms 0.143
_refine_ls_extinction_method none
_refine_ls_goodness_of_fit_ref 1.043
_refine_ls_hydrogen_treatment constr
_refine_ls_matrix_type full
_refine_ls_number_parameters 186
_refine_ls_number_reflns 3914
_refine_ls_number_restraints 0
_refine_ls_restrained_S_all 1.043
_refine_ls_R_factor_all 0.0601
_refine_ls_R_factor_gt 0.0428
_refine_ls_shift/su_max 0.001
_refine_ls_shift/su_mean 0.000
_refine_ls_structure_factor_coef Fsqd
_refine_ls_weighting_details 'calc w=1/[\s^2^(Fo^2^)+(0.0580P)^2^+0.0678P] where P=(Fo^2^+2Fc^2^)/3'
_refine_ls_weighting_scheme calc
_refine_ls_wR_factor_gt 0.0992
_refine_ls_wR_factor_ref 0.1043
_reflns_number_gt 3075
_reflns_number_total 3914
_reflns_threshold_expression >2sigma(I)
_cod_data_source_file c7dt02072d2.cif
_cod_data_source_block hb130217
_cod_original_cell_volume 799.48(8)
_cod_original_sg_symbol_H-M P-1
_cod_database_code 7043690

loop_
_symmetry_equiv_pos_as_xyz
'x, y, z'
'-x, -y, -z'

loop_
_atom_site_label
_atom_site_type_symbol
_atom_site_fract_x
_atom_site_fract_y
_atom_site_fract_z
_atom_site_U_iso_or_equiv
_atom_site_adp_type
_atom_site_occupancy
_atom_site_symmetry_multiplicity
_atom_site_calc_flag
_atom_site_refinement_flags
Tc1 Tc 0.39353(5) 0.75070(3) 0.23533(3) 0.01674(11) Uani 1 1 d .
Cl3 Cl 0.3755(2) 0.75689(12) -0.20618(10) 0.0408(3) Uani 1 1 d .
C13 C 0.5959(6) 0.8829(4) 0.3131(3) 0.0223(9) Uani 1 1 d .
H13A H 0.5732 0.9746 0.3456 0.027 Uiso 1 1 calc R
C12 C 0.5736(6) 0.7532(4) 0.3754(3) 0.0241(9) Uani 1 1 d .
C1 C 0.2076(6) 0.7741(4) 0.0944(3) 0.0242(9) Uani 1 1 d .
H1A H 0.2433 0.7866 0.0195 0.029 Uiso 1 1 calc R
C17 C 0.6058(6) 0.6159(4) 0.3273(3) 0.0225(9) Uani 1 1 d .
H17A H 0.5889 0.5288 0.3696 0.027 Uiso 1 1 calc R
C16 C 0.6635(6) 0.6091(4) 0.2159(3) 0.0242(9) Uani 1 1 d .
H16A H 0.6870 0.5175 0.1832 0.029 Uiso 1 1 calc R
C3 C 0.1146(6) 0.8805(4) 0.2689(3) 0.0250(9) Uani 1 1 d .
C14 C 0.6522(6) 0.8758(4) 0.2021(3) 0.0256(9) Uani 1 1 d .
H14A H 0.6677 0.9630 0.1595 0.031 Uiso 1 1 calc R
C4 C 0.0998(6) 0.7363(5) 0.3172(3) 0.0227(9) Uani 1 1 d .
C6 C 0.1955(6) 0.6315(4) 0.1407(3) 0.0236(9) Uani 1 1 d .
C2 C 0.1672(6) 0.8984(4) 0.1577(4) 0.0261(9) Uani 1 1 d .
C15 C 0.6855(6) 0.7388(5) 0.1540(4) 0.0256(9) Uani 1 1 d .
H15A H 0.7232 0.7345 0.0792 0.031 Uiso 1 1 calc R
Br1 Br 0.50378(6) 0.76013(5) 0.52575(3) 0.02758(13) Uani 1 1 d .
C5 C 0.1412(6) 0.6116(4) 0.2526(3) 0.0237(9) Uani 1 1 d .
C10 C 0.1283(7) 0.4585(5) 0.3001(4) 0.0378(12) Uani 1 1 d .
H10A H 0.1341 0.4593 0.3787 0.045 Uiso 1 1 calc R
H10B H 0.2349 0.3957 0.2696 0.045 Uiso 1 1 calc R
H10C H 0.0075 0.4211 0.2826 0.045 Uiso 1 1 calc R
C11 C 0.2397(7) 0.5026(5) 0.0691(4) 0.0392(12) Uani 1 1 d .
H11A H 0.3360 0.4352 0.1013 0.047 Uiso 1 1 calc R
H11B H 0.2885 0.5369 -0.0026 0.047 Uiso 1 1 calc R
H11C H 0.1232 0.4523 0.0624 0.047 Uiso 1 1 calc R
C8 C 0.0751(7) 1.0128(5) 0.3375(4) 0.0432(13) Uani 1 1 d .
H8A H 0.1433 1.0942 0.3041 0.052 Uiso 1 1 calc R
H8B H 0.1187 0.9901 0.4100 0.052 Uiso 1 1 calc R
H8C H -0.0622 1.0398 0.3426 0.052 Uiso 1 1 calc R
C9 C 0.0383(7) 0.7158(6) 0.4351(4) 0.0414(12) Uani 1 1 d .
H9A H -0.0299 0.8056 0.4608 0.050 Uiso 1 1 calc R
H9B H 0.1509 0.6931 0.4767 0.050 Uiso 1 1 calc R
H9C H -0.0462 0.6354 0.4446 0.050 Uiso 1 1 calc R
C7 C 0.1795(8) 1.0481(5) 0.1044(4) 0.0446(13) Uani 1 1 d .
H7C H 0.0536 1.1007 0.1099 0.054 Uiso 1 1 calc R
H7B H 0.2223 1.0388 0.0280 0.054 Uiso 1 1 calc R
H7A H 0.2706 1.1019 0.1406 0.054 Uiso 1 1 calc R

loop_
_atom_site_aniso_label
_atom_site_aniso_U_11
_atom_site_aniso_U_22
_atom_site_aniso_U_33
_atom_site_aniso_U_23
_atom_site_aniso_U_13
_atom_site_aniso_U_12
Tc1 0.01971(19) 0.01680(17) 0.01360(18) 0.00066(11) 0.00009(12) -0.00232(12)
Cl3 0.0594(8) 0.0223(5) 0.0402(7) 0.0014(5) -0.0010(6) -0.0025(5)
C13 0.024(2) 0.0189(19) 0.025(2) -0.0049(16) -0.0020(17) -0.0053(16)
C12 0.024(2) 0.024(2) 0.024(2) -0.0011(16) -0.0033(17) -0.0025(16)
C1 0.028(2) 0.033(2) 0.012(2) 0.0030(16) -0.0054(17) -0.0052(18)
C17 0.020(2) 0.023(2) 0.025(2) 0.0021(16) -0.0059(17) -0.0027(16)
C16 0.026(2) 0.019(2) 0.028(2) -0.0039(16) 0.0014(18) -0.0012(16)
C3 0.020(2) 0.027(2) 0.028(2) -0.0043(17) -0.0052(17) 0.0049(17)
C14 0.025(2) 0.021(2) 0.031(2) -0.0009(17) 0.0046(18) -0.0056(17)
C4 0.018(2) 0.037(2) 0.013(2) 0.0010(16) 0.0021(15) -0.0021(17)
C6 0.019(2) 0.027(2) 0.025(2) -0.0040(17) -0.0046(17) -0.0016(16)
C2 0.025(2) 0.025(2) 0.029(2) 0.0048(17) -0.0077(18) -0.0025(17)
C15 0.017(2) 0.032(2) 0.028(2) -0.0021(17) 0.0076(17) -0.0040(17)
Br1 0.0326(3) 0.0324(3) 0.0184(2) -0.00145(17) -0.00533(18) -0.00300(19)
C5 0.021(2) 0.027(2) 0.024(2) 0.0032(17) -0.0055(17) -0.0062(17)
C10 0.032(3) 0.033(3) 0.048(3) 0.012(2) -0.005(2) -0.009(2)
C11 0.039(3) 0.040(3) 0.041(3) -0.018(2) -0.008(2) -0.002(2)
C8 0.036(3) 0.046(3) 0.048(3) -0.020(2) -0.005(2) 0.008(2)
C9 0.029(3) 0.068(4) 0.027(3) -0.001(2) 0.005(2) -0.007(2)
C7 0.059(4) 0.032(3) 0.045(3) 0.012(2) -0.018(3) -0.010(2)

loop_
_atom_type_symbol
_atom_type_description
_atom_type_scat_dispersion_real
_atom_type_scat_dispersion_imag
_atom_type_scat_source
C C 0.0033 0.0016 'International Tables Vol C Tables 4.2.6.8 and 6.1.1.4'
H H 0.0000 0.0000 'International Tables Vol C Tables 4.2.6.8 and 6.1.1.4'
Cl Cl 0.1484 0.1585 'International Tables Vol C Tables 4.2.6.8 and 6.1.1.4'
Br Br -0.2901 2.4595 'International Tables Vol C Tables 4.2.6.8 and 6.1.1.4'
Tc Tc -1.4390 0.7593 'International Tables Vol C Tables 4.2.6.8 and 6.1.1.4'

loop_
_geom_angle_atom_site_label_1
_geom_angle_atom_site_label_2
_geom_angle_atom_site_label_3
_geom_angle
C17 Tc1 C12 37.24(14)
C17 Tc1 C15 66.48(16)
C12 Tc1 C15 78.45(16)
C17 Tc1 C13 66.94(14)
C12 Tc1 C13 36.89(14)
C15 Tc1 C13 66.62(15)
C17 Tc1 C14 78.82(15)
C12 Tc1 C14 66.38(16)
C15 Tc1 C14 37.05(15)
C13 Tc1 C14 36.90(15)
C17 Tc1 C16 37.13(15)
C12 Tc1 C16 66.81(15)
C15 Tc1 C16 36.68(15)
C13 Tc1 C16 78.92(15)
C14 Tc1 C16 66.59(15)
C17 Tc1 C1 148.56(15)
C12 Tc1 C1 173.92(15)
C15 Tc1 C1 102.28(16)
C13 Tc1 C1 137.81(14)
C14 Tc1 C1 110.53(15)
C16 Tc1 C1 117.34(16)
C17 Tc1 C3 138.14(15)
C12 Tc1 C3 110.40(15)
C15 Tc1 C3 148.38(16)
C13 Tc1 C3 101.61(15)
C14 Tc1 C3 116.99(15)
C16 Tc1 C3 174.63(15)
C1 Tc1 C3 65.85(15)
C17 Tc1 C6 117.04(14)
C12 Tc1 C6 148.79(15)
C15 Tc1 C6 110.15(16)
C13 Tc1 C6 173.94(15)
C14 Tc1 C6 137.74(16)
C16 Tc1 C6 101.56(15)
C1 Tc1 C6 36.70(14)
C3 Tc1 C6 78.49(15)
C17 Tc1 C4 110.09(15)
C12 Tc1 C4 101.98(15)
C15 Tc1 C4 173.80(15)
C13 Tc1 C4 117.39(15)
C14 Tc1 C4 148.74(15)
C16 Tc1 C4 137.77(15)
C1 Tc1 C4 77.97(15)
C3 Tc1 C4 37.32(15)
C6 Tc1 C4 66.31(15)
C17 Tc1 C5 101.39(14)
C12 Tc1 C5 117.42(15)
C15 Tc1 C5 137.43(15)
C13 Tc1 C5 148.74(15)
C14 Tc1 C5 173.89(15)
C16 Tc1 C5 109.88(15)
C1 Tc1 C5 66.15(15)
C3 Tc1 C5 66.92(15)
C6 Tc1 C5 36.82(15)
C4 Tc1 C5 36.95(15)
C17 Tc1 C2 174.17(16)
C12 Tc1 C2 137.73(15)
C15 Tc1 C2 117.52(16)
C13 Tc1 C2 110.13(15)
C14 Tc1 C2 101.88(15)
C16 Tc1 C2 148.42(16)
C1 Tc1 C2 36.65(15)
C3 Tc1 C2 36.45(15)
C6 Tc1 C2 66.34(15)
C4 Tc1 C2 66.34(15)
C5 Tc1 C2 78.54(15)
C12 C13 C14 119.6(4)
C12 C13 Tc1 71.2(2)
C14 C13 Tc1 71.6(2)
C13 C12 C17 120.6(4)
C13 C12 Br1 120.2(3)
C17 C12 Br1 119.2(3)
C13 C12 Tc1 71.9(2)
C17 C12 Tc1 71.4(2)
Br1 C12 Tc1 130.4(2)
C6 C1 C2 121.1(4)
C6 C1 Tc1 71.8(2)
C2 C1 Tc1 72.1(2)
C12 C17 C16 119.7(4)
C12 C17 Tc1 71.4(2)
C16 C17 Tc1 72.0(2)
C15 C16 C17 119.5(4)
C15 C16 Tc1 71.4(2)
C17 C16 Tc1 70.9(2)
C2 C3 C4 119.9(4)
C2 C3 C8 119.9(4)
C4 C3 C8 120.2(4)
C2 C3 Tc1 72.1(2)
C4 C3 Tc1 71.4(2)
C8 C3 Tc1 128.3(3)
C13 C14 C15 119.9(4)
C13 C14 Tc1 71.5(2)
C15 C14 Tc1 71.4(2)
C5 C4 C3 119.9(4)
C5 C4 C9 119.6(4)
C3 C4 C9 120.4(4)
C5 C4 Tc1 71.6(2)
C3 C4 Tc1 71.2(2)
C9 C4 Tc1 130.3(3)
C1 C6 C5 119.9(4)
C1 C6 C11 118.9(4)
C5 C6 C11 121.2(4)
C1 C6 Tc1 71.5(2)
C5 C6 Tc1 71.8(2)
C11 C6 Tc1 129.3(3)
C3 C2 C1 119.7(4)
C3 C2 C7 121.2(4)
C1 C2 C7 119.2(4)
C3 C2 Tc1 71.4(2)
C1 C2 Tc1 71.2(2)
C7 C2 Tc1 130.1(3)
C16 C15 C14 120.7(4)
C16 C15 Tc1 71.9(2)
C14 C15 Tc1 71.6(2)
C6 C5 C4 119.4(4)
C6 C5 C10 118.9(4)
C4 C5 C10 121.7(4)
C6 C5 Tc1 71.4(2)
C4 C5 Tc1 71.4(2)
C10 C5 Tc1 129.4(3)

loop_
_geom_bond_atom_site_label_1
_geom_bond_atom_site_label_2
_geom_bond_distance
Tc1 C17 2.219(4)
Tc1 C12 2.219(4)
Tc1 C15 2.227(4)
Tc1 C13 2.228(4)
Tc1 C14 2.229(4)
Tc1 C16 2.233(4)
Tc1 C1 2.248(4)
Tc1 C3 2.250(4)
Tc1 C6 2.250(4)
Tc1 C4 2.253(4)
Tc1 C5 2.255(4)
Tc1 C2 2.260(4)
C13 C12 1.407(5)
C13 C14 1.410(6)
C12 C17 1.417(5)
C12 Br1 1.899(4)
C1 C6 1.416(5)
C1 C2 1.417(6)
C17 C16 1.418(6)
C16 C15 1.403(6)
C3 C2 1.411(6)
C3 C4 1.441(6)
C3 C8 1.513(6)
C14 C15 1.415(6)
C4 C5 1.429(6)
C4 C9 1.505(6)
C6 C5 1.423(6)
C6 C11 1.514(6)
C2 C7 1.508(6)
C5 C10 1.511(5)

loop_
_geom_torsion_atom_site_label_1
_geom_torsion_atom_site_label_2
_geom_torsion_atom_site_label_3
_geom_torsion_atom_site_label_4
_geom_torsion
C17 Tc1 C13 C12 -29.0(2)
C15 Tc1 C13 C12 -102.3(3)
C14 Tc1 C13 C12 -131.5(4)
C16 Tc1 C13 C12 -66.0(3)
C1 Tc1 C13 C12 175.3(2)
C3 Tc1 C13 C12 108.6(3)
C6 Tc1 C13 C12 -161.1(13)
C4 Tc1 C13 C12 72.5(3)
C5 Tc1 C13 C12 44.2(4)
C2 Tc1 C13 C12 145.5(2)
C17 Tc1 C13 C14 102.5(3)
C12 Tc1 C13 C14 131.5(4)
C15 Tc1 C13 C14 29.3(2)
C16 Tc1 C13 C14 65.6(2)
C1 Tc1 C13 C14 -53.2(3)
C3 Tc1 C13 C14 -119.9(3)
C6 Tc1 C13 C14 -29.6(15)
C4 Tc1 C13 C14 -156.0(2)
C5 Tc1 C13 C14 175.8(3)
C2 Tc1 C13 C14 -82.9(3)
C14 C13 C12 C17 -0.5(6)
Tc1 C13 C12 C17 54.3(4)
C14 C13 C12 Br1 178.5(3)
Tc1 C13 C12 Br1 -126.7(3)
C14 C13 C12 Tc1 -54.8(3)
C17 Tc1 C12 C13 132.4(4)
C15 Tc1 C12 C13 66.3(3)
C14 Tc1 C12 C13 29.4(2)
C16 Tc1 C12 C13 102.9(3)
C1 Tc1 C12 C13 -31.2(15)
C3 Tc1 C12 C13 -82.1(3)
C6 Tc1 C12 C13 176.2(3)
C4 Tc1 C12 C13 -120.0(3)
C5 Tc1 C12 C13 -155.9(2)
C2 Tc1 C12 C13 -52.2(3)
C15 Tc1 C12 C17 -66.2(2)
C13 Tc1 C12 C17 -132.4(4)
C14 Tc1 C12 C17 -103.0(3)
C16 Tc1 C12 C17 -29.6(2)
C1 Tc1 C12 C17 -163.6(13)
C3 Tc1 C12 C17 145.5(2)
C6 Tc1 C12 C17 43.8(4)
C4 Tc1 C12 C17 107.5(3)
C5 Tc1 C12 C17 71.6(3)
C2 Tc1 C12 C17 175.4(2)
C17 Tc1 C12 Br1 -112.9(4)
C15 Tc1 C12 Br1 -179.0(3)
C13 Tc1 C12 Br1 114.7(4)
C14 Tc1 C12 Br1 144.1(3)
C16 Tc1 C12 Br1 -142.5(3)
C1 Tc1 C12 Br1 83.5(15)
C3 Tc1 C12 Br1 32.6(3)
C6 Tc1 C12 Br1 -69.1(4)
C4 Tc1 C12 Br1 -5.4(3)
C5 Tc1 C12 Br1 -41.2(3)
C2 Tc1 C12 Br1 62.5(4)
C17 Tc1 C1 C6 42.6(4)
C12 Tc1 C1 C6 -156.5(14)
C15 Tc1 C1 C6 107.3(2)
C13 Tc1 C1 C6 175.9(2)
C14 Tc1 C1 C6 145.1(2)
C16 Tc1 C1 C6 71.6(3)
C3 Tc1 C1 C6 -103.6(3)
C4 Tc1 C1 C6 -66.3(3)
C5 Tc1 C1 C6 -29.4(2)
C2 Tc1 C1 C6 -132.7(4)
C17 Tc1 C1 C2 175.3(3)
C12 Tc1 C1 C2 -23.8(15)
C15 Tc1 C1 C2 -120.0(3)
C13 Tc1 C1 C2 -51.4(3)
C14 Tc1 C1 C2 -82.2(3)
C16 Tc1 C1 C2 -155.7(2)
C3 Tc1 C1 C2 29.1(2)
C6 Tc1 C1 C2 132.7(4)
C4 Tc1 C1 C2 66.4(3)
C5 Tc1 C1 C2 103.3(3)
C13 C12 C17 C16 0.8(6)
Br1 C12 C17 C16 -178.1(3)
Tc1 C12 C17 C16 55.4(3)
C13 C12 C17 Tc1 -54.6(4)
Br1 C12 C17 Tc1 126.5(3)
C15 Tc1 C17 C12 102.2(3)
C13 Tc1 C17 C12 28.8(2)
C14 Tc1 C17 C12 65.5(3)
C16 Tc1 C17 C12 131.3(4)
C1 Tc1 C17 C12 176.7(3)
C3 Tc1 C17 C12 -52.7(3)
C6 Tc1 C17 C12 -156.3(2)
C4 Tc1 C17 C12 -83.3(3)
C5 Tc1 C17 C12 -120.7(3)
C2 Tc1 C17 C12 -32.0(15)
C12 Tc1 C17 C16 -131.3(4)
C15 Tc1 C17 C16 -29.0(2)
C13 Tc1 C17 C16 -102.5(3)
C14 Tc1 C17 C16 -65.8(2)
C1 Tc1 C17 C16 45.4(4)
C3 Tc1 C17 C16 176.0(2)
C6 Tc1 C17 C16 72.5(3)
C4 Tc1 C17 C16 145.4(2)
C5 Tc1 C17 C16 108.0(2)
C2 Tc1 C17 C16 -163.3(14)
C12 C17 C16 C15 -0.8(6)
Tc1 C17 C16 C15 54.3(4)
C12 C17 C16 Tc1 -55.1(3)
C17 Tc1 C16 C15 -131.8(4)
C12 Tc1 C16 C15 -102.2(3)
C13 Tc1 C16 C15 -65.5(3)
C14 Tc1 C16 C15 -29.0(3)
C1 Tc1 C16 C15 72.9(3)
C3 Tc1 C16 C15 -161.7(15)
C6 Tc1 C16 C15 108.3(3)
C4 Tc1 C16 C15 175.7(2)
C5 Tc1 C16 C15 145.6(3)
C2 Tc1 C16 C15 45.0(4)
C12 Tc1 C16 C17 29.7(2)
C15 Tc1 C16 C17 131.8(4)
C13 Tc1 C16 C17 66.3(2)
C14 Tc1 C16 C17 102.8(3)
C1 Tc1 C16 C17 -155.3(2)
C3 Tc1 C16 C17 -29.9(17)
C6 Tc1 C16 C17 -119.9(2)
C4 Tc1 C16 C17 -52.5(3)
C5 Tc1 C16 C17 -82.5(3)
C2 Tc1 C16 C17 176.8(3)
C17 Tc1 C3 C2 176.5(2)
C12 Tc1 C3 C2 145.6(2)
C15 Tc1 C3 C2 44.3(4)
C13 Tc1 C3 C2 108.3(3)
C14 Tc1 C3 C2 72.5(3)
C16 Tc1 C3 C2 -156.7(15)
C1 Tc1 C3 C2 -29.2(2)
C6 Tc1 C3 C2 -65.6(2)
C4 Tc1 C3 C2 -131.4(4)
C5 Tc1 C3 C2 -102.3(3)
C17 Tc1 C3 C4 -52.1(3)
C12 Tc1 C3 C4 -83.0(3)
C15 Tc1 C3 C4 175.7(3)
C13 Tc1 C3 C4 -120.3(2)
C14 Tc1 C3 C4 -156.1(2)
C16 Tc1 C3 C4 -25.2(17)
C1 Tc1 C3 C4 102.2(3)
C6 Tc1 C3 C4 65.8(2)
C5 Tc1 C3 C4 29.1(2)
C2 Tc1 C3 C4 131.4(4)
C17 Tc1 C3 C8 62.2(5)
C12 Tc1 C3 C8 31.2(5)
C15 Tc1 C3 C8 -70.1(5)
C13 Tc1 C3 C8 -6.1(5)
C14 Tc1 C3 C8 -41.9(5)
C16 Tc1 C3 C8 89.0(16)
C1 Tc1 C3 C8 -143.6(5)
C6 Tc1 C3 C8 -179.9(5)
C4 Tc1 C3 C8 114.2(5)
C5 Tc1 C3 C8 143.3(5)
C2 Tc1 C3 C8 -114.4(5)
C12 C13 C14 C15 0.1(6)
Tc1 C13 C14 C15 -54.5(4)
C12 C13 C14 Tc1 54.6(4)
C17 Tc1 C14 C13 -66.3(2)
C12 Tc1 C14 C13 -29.4(2)
C15 Tc1 C14 C13 -131.9(4)
C16 Tc1 C14 C13 -103.2(3)
C1 Tc1 C14 C13 145.0(2)
C3 Tc1 C14 C13 72.4(3)
C6 Tc1 C14 C13 175.6(2)
C4 Tc1 C14 C13 44.1(4)
C5 Tc1 C14 C13 -158.9(13)
C2 Tc1 C14 C13 107.8(3)
C17 Tc1 C14 C15 65.6(3)
C12 Tc1 C14 C15 102.5(3)
C13 Tc1 C14 C15 131.9(4)
C16 Tc1 C14 C15 28.7(3)
C1 Tc1 C14 C15 -83.1(3)
C3 Tc1 C14 C15 -155.7(3)
C6 Tc1 C14 C15 -52.6(3)
C4 Tc1 C14 C15 176.0(3)
C5 Tc1 C14 C15 -27.0(15)
C2 Tc1 C14 C15 -120.3(3)
C2 C3 C4 C5 0.9(6)
C8 C3 C4 C5 -178.7(4)
Tc1 C3 C4 C5 -54.6(3)
C2 C3 C4 C9 -178.2(4)
C8 C3 C4 C9 2.2(6)
Tc1 C3 C4 C9 126.3(4)
C2 C3 C4 Tc1 55.5(3)
C8 C3 C4 Tc1 -124.1(4)
C17 Tc1 C4 C5 -82.2(2)
C12 Tc1 C4 C5 -120.1(2)
C15 Tc1 C4 C5 -26.8(15)
C13 Tc1 C4 C5 -155.9(2)
C14 Tc1 C4 C5 176.0(3)
C16 Tc1 C4 C5 -51.5(3)
C1 Tc1 C4 C5 66.2(2)
C3 Tc1 C4 C5 131.9(3)
C6 Tc1 C4 C5 29.4(2)
C2 Tc1 C4 C5 102.8(3)
C17 Tc1 C4 C3 145.9(2)
C12 Tc1 C4 C3 108.0(2)
C15 Tc1 C4 C3 -158.7(13)
C13 Tc1 C4 C3 72.2(3)
C14 Tc1 C4 C3 44.1(4)
C16 Tc1 C4 C3 176.6(2)
C1 Tc1 C4 C3 -65.8(2)
C6 Tc1 C4 C3 -102.5(3)
C5 Tc1 C4 C3 -131.9(3)
C2 Tc1 C4 C3 -29.1(2)
C17 Tc1 C4 C9 31.5(5)
C12 Tc1 C4 C9 -6.4(4)
C15 Tc1 C4 C9 86.9(15)
C13 Tc1 C4 C9 -42.2(5)
C14 Tc1 C4 C9 -70.3(5)
C16 Tc1 C4 C9 62.2(5)
C1 Tc1 C4 C9 179.8(4)
C3 Tc1 C4 C9 -114.4(5)
C6 Tc1 C4 C9 143.1(5)
C5 Tc1 C4 C9 113.7(5)
C2 Tc1 C4 C9 -143.5(5)
C2 C1 C6 C5 0.3(6)
Tc1 C1 C6 C5 55.1(3)
C2 C1 C6 C11 179.8(4)
Tc1 C1 C6 C11 -125.4(4)
C2 C1 C6 Tc1 -54.8(4)
C17 Tc1 C6 C1 -156.6(2)
C12 Tc1 C6 C1 175.3(3)
C15 Tc1 C6 C1 -83.5(3)
C13 Tc1 C6 C1 -26.7(15)
C14 Tc1 C6 C1 -52.9(3)
C16 Tc1 C6 C1 -120.7(3)
C3 Tc1 C6 C1 64.8(3)
C4 Tc1 C6 C1 102.0(3)
C5 Tc1 C6 C1 131.5(4)
C2 Tc1 C6 C1 28.6(2)
C17 Tc1 C6 C5 71.8(3)
C12 Tc1 C6 C5 43.8(4)
C15 Tc1 C6 C5 145.0(2)
C13 Tc1 C6 C5 -158.3(13)
C14 Tc1 C6 C5 175.6(2)
C16 Tc1 C6 C5 107.8(2)
C1 Tc1 C6 C5 -131.5(4)
C3 Tc1 C6 C5 -66.7(2)
C4 Tc1 C6 C5 -29.5(2)
C2 Tc1 C6 C5 -102.9(3)
C17 Tc1 C6 C11 -44.0(4)
C12 Tc1 C6 C11 -72.1(5)
C15 Tc1 C6 C11 29.1(4)
C13 Tc1 C6 C11 85.9(14)
C14 Tc1 C6 C11 59.7(5)
C16 Tc1 C6 C11 -8.0(4)
C1 Tc1 C6 C11 112.6(5)
C3 Tc1 C6 C11 177.4(4)
C4 Tc1 C6 C11 -145.4(4)
C5 Tc1 C6 C11 -115.9(5)
C2 Tc1 C6 C11 141.2(4)
C4 C3 C2 C1 -0.8(6)
C8 C3 C2 C1 178.8(4)
Tc1 C3 C2 C1 54.4(4)
C4 C3 C2 C7 178.6(4)
C8 C3 C2 C7 -1.8(6)
Tc1 C3 C2 C7 -126.3(4)
C4 C3 C2 Tc1 -55.1(3)
C8 C3 C2 Tc1 124.4(4)
C6 C1 C2 C3 0.2(6)
Tc1 C1 C2 C3 -54.5(4)
C6 C1 C2 C7 -179.2(4)
Tc1 C1 C2 C7 126.2(4)
C6 C1 C2 Tc1 54.6(4)
C17 Tc1 C2 C3 -23.4(15)
C12 Tc1 C2 C3 -51.9(3)
C15 Tc1 C2 C3 -155.6(2)
C13 Tc1 C2 C3 -82.2(3)
C14 Tc1 C2 C3 -119.7(2)
C16 Tc1 C2 C3 175.9(3)
C1 Tc1 C2 C3 131.8(4)
C6 Tc1 C2 C3 103.1(3)
C4 Tc1 C2 C3 29.8(2)
C5 Tc1 C2 C3 66.5(3)
C17 Tc1 C2 C1 -155.1(14)
C12 Tc1 C2 C1 176.4(2)
C15 Tc1 C2 C1 72.6(3)
C13 Tc1 C2 C1 146.0(2)
C14 Tc1 C2 C1 108.5(3)
C16 Tc1 C2 C1 44.2(4)
C3 Tc1 C2 C1 -131.8(4)
C6 Tc1 C2 C1 -28.7(2)
C4 Tc1 C2 C1 -102.0(3)
C5 Tc1 C2 C1 -65.3(3)
C17 Tc1 C2 C7 92.1(15)
C12 Tc1 C2 C7 63.6(5)
C15 Tc1 C2 C7 -40.1(5)
C13 Tc1 C2 C7 33.3(5)
C14 Tc1 C2 C7 -4.2(5)
C16 Tc1 C2 C7 -68.6(5)
C1 Tc1 C2 C7 -112.8(5)
C3 Tc1 C2 C7 115.5(5)
C6 Tc1 C2 C7 -141.4(5)
C4 Tc1 C2 C7 145.3(5)
C5 Tc1 C2 C7 -178.0(5)
C17 C16 C15 C14 0.5(6)
Tc1 C16 C15 C14 54.5(4)
C17 C16 C15 Tc1 -54.0(3)
C13 C14 C15 C16 -0.1(6)
Tc1 C14 C15 C16 -54.7(4)
C13 C14 C15 Tc1 54.6(4)
C17 Tc1 C15 C16 29.4(2)
C12 Tc1 C15 C16 66.5(3)
C13 Tc1 C15 C16 103.3(3)
C14 Tc1 C15 C16 132.4(4)
C1 Tc1 C15 C16 -119.7(3)
C3 Tc1 C15 C16 176.8(3)
C6 Tc1 C15 C16 -82.2(3)
C4 Tc1 C15 C16 -28.1(15)
C5 Tc1 C15 C16 -51.7(4)
C2 Tc1 C15 C16 -155.3(2)
C17 Tc1 C15 C14 -103.0(3)
C12 Tc1 C15 C14 -65.9(3)
C13 Tc1 C15 C14 -29.1(2)
C16 Tc1 C15 C14 -132.4(4)
C1 Tc1 C15 C14 107.9(3)
C3 Tc1 C15 C14 44.4(4)
C6 Tc1 C15 C14 145.3(3)
C4 Tc1 C15 C14 -160.5(13)
C5 Tc1 C15 C14 175.9(2)
C2 Tc1 C15 C14 72.3(3)
C1 C6 C5 C4 -0.2(6)
C11 C6 C5 C4 -179.7(4)
Tc1 C6 C5 C4 54.8(3)
C1 C6 C5 C10 179.7(4)
C11 C6 C5 C10 0.1(6)
Tc1 C6 C5 C10 -125.4(4)
C1 C6 C5 Tc1 -55.0(3)
C11 C6 C5 Tc1 125.5(4)
C3 C4 C5 C6 -0.4(6)
C9 C4 C5 C6 178.7(4)
Tc1 C4 C5 C6 -54.8(3)
C3 C4 C5 C10 179.8(4)
C9 C4 C5 C10 -1.1(6)
Tc1 C4 C5 C10 125.4(4)
C3 C4 C5 Tc1 54.4(3)
C9 C4 C5 Tc1 -126.5(4)
C17 Tc1 C5 C6 -120.3(2)
C12 Tc1 C5 C6 -156.2(2)
C15 Tc1 C5 C6 -52.8(3)
C13 Tc1 C5 C6 175.7(3)
C14 Tc1 C5 C6 -28.9(15)
C16 Tc1 C5 C6 -82.7(3)
C1 Tc1 C5 C6 29.3(2)
C3 Tc1 C5 C6 102.0(3)
C4 Tc1 C5 C6 131.3(3)
C2 Tc1 C5 C6 65.6(2)
C17 Tc1 C5 C4 108.4(2)
C12 Tc1 C5 C4 72.5(3)
C15 Tc1 C5 C4 175.9(2)
C13 Tc1 C5 C4 44.4(4)
C14 Tc1 C5 C4 -160.2(13)
C16 Tc1 C5 C4 146.0(2)
C1 Tc1 C5 C4 -102.0(3)
C3 Tc1 C5 C4 -29.4(2)
C6 Tc1 C5 C4 -131.3(3)
C2 Tc1 C5 C4 -65.7(2)
C17 Tc1 C5 C10 -7.8(4)
C12 Tc1 C5 C10 -43.6(4)
C15 Tc1 C5 C10 59.7(5)
C13 Tc1 C5 C10 -71.8(5)
C14 Tc1 C5 C10 83.6(15)
C16 Tc1 C5 C10 29.8(4)
C1 Tc1 C5 C10 141.8(4)
C3 Tc1 C5 C10 -145.5(4)
C6 Tc1 C5 C10 112.5(5)
C4 Tc1 C5 C10 -116.1(5)
C2 Tc1 C5 C10 178.2(4)
